data_7036046
loop_
_publ_author_name
'Yu, Hong-Cui'
'Li, Lei'
'Gao, Ji'
'Tong, Jian'
'Zheng, Wenxu'
'Cametti, Massimo'
'Famulari, Antonino'
'Meille, Stefano Valdo'
'Guo, Fang'
'Mart\'i-Rujas, Javier'

_publ_section_title
;
 Insights into the formation of chiral second sphere coordination
 complexes with aromatic tris amines: combined single crystal X-ray
 crystallography and molecular modeling analyses.
;
_journal_issue 36
_journal_name_full 'Dalton transactions (Cambridge, England : 2003)'
_journal_page_first 15960
_journal_page_last 15965
_journal_paper_doi 10.1039/c5dt02387d
_journal_volume 44
_journal_year 2015
_chemical_formula_sum 'C33 H36 Cl5 Co N3'
_chemical_formula_weight 710.83
_chemical_name_systematic
; 
 ? 
;
_space_group_IT_number 198
_symmetry_cell_setting cubic
_symmetry_space_group_name_Hall 'P 2ac 2ab 3'
_symmetry_space_group_name_H-M 'P 21 3'
_atom_sites_solution_hydrogens geom
_atom_sites_solution_primary direct
_atom_sites_solution_secondary difmap
_audit_creation_method SHELXL-97
_audit_update_record
;
2015-06-12 deposited with the CCDC.
2015-08-03 downloaded from the CCDC.
;
_cell_angle_alpha 90.00
_cell_angle_beta 90.00
_cell_angle_gamma 90.00
_cell_formula_units_Z 4
_cell_length_a 15.1477(8)
_cell_length_b 15.1477(8)
_cell_length_c 15.1477(8)
_cell_measurement_temperature 293(2)
_cell_volume 3475.7(3)
_computing_cell_refinement 'Bruker XSCANS'
_computing_data_collection 'Bruker XSCANS'
_computing_data_reduction 'Bruker SHELXTL'
_computing_molecular_graphics 'Bruker SHELXTL'
_computing_publication_material 'Bruker SHELXTL'
_computing_structure_refinement 'Bruker SHELXTL'
_computing_structure_solution 'Bruker SHELXTL'
_diffrn_ambient_temperature 293(2)
_diffrn_measured_fraction_theta_full 0.999
_diffrn_measured_fraction_theta_max 0.999
_diffrn_measurement_device_type 'Bruker P4'
_diffrn_measurement_method '\w scans'
_diffrn_radiation_monochromator graphite
_diffrn_radiation_source 'fine-focus sealed tube'
_diffrn_radiation_type MoK\a
_diffrn_radiation_wavelength 0.71073
_diffrn_reflns_av_R_equivalents 0.0342
_diffrn_reflns_av_sigmaI/netI 0.0239
_diffrn_reflns_limit_h_max 18
_diffrn_reflns_limit_h_min -19
_diffrn_reflns_limit_k_max 19
_diffrn_reflns_limit_k_min -12
_diffrn_reflns_limit_l_max 19
_diffrn_reflns_limit_l_min -16
_diffrn_reflns_number 21842
_diffrn_reflns_theta_full 27.56
_diffrn_reflns_theta_max 27.56
_diffrn_reflns_theta_min 1.90
_exptl_absorpt_coefficient_mu 0.905
_exptl_absorpt_correction_type none
_exptl_crystal_colour colorless
_exptl_crystal_density_diffrn 1.358
_exptl_crystal_density_method 'not measured'
_exptl_crystal_description block
_exptl_crystal_F_000 1468
_exptl_crystal_size_max 0.220
_exptl_crystal_size_mid 0.210
_exptl_crystal_size_min 0.160
_refine_diff_density_max 0.414
_refine_diff_density_min -0.278
_refine_diff_density_rms 0.049
_refine_ls_abs_structure_details 'Flack H D (1983), Acta Cryst. A39, 876-881'
_refine_ls_abs_structure_Flack 0.018(18)
_refine_ls_extinction_method none
_refine_ls_goodness_of_fit_ref 1.011
_refine_ls_hydrogen_treatment mixed
_refine_ls_matrix_type full
_refine_ls_number_parameters 130
_refine_ls_number_reflns 2697
_refine_ls_number_restraints 0
_refine_ls_restrained_S_all 1.011
_refine_ls_R_factor_all 0.0357
_refine_ls_R_factor_gt 0.0310
_refine_ls_shift/su_max 0.000
_refine_ls_shift/su_mean 0.000
_refine_ls_structure_factor_coef Fsqd
_refine_ls_weighting_details 'calc w=1/[\s^2^(Fo^2^)+(0.0504P)^2^+0.6145P] where P=(Fo^2^+2Fc^2^)/3'
_refine_ls_weighting_scheme calc
_refine_ls_wR_factor_gt 0.0814
_refine_ls_wR_factor_ref 0.0844
_reflns_number_gt 2440
_reflns_number_total 2697
_reflns_threshold_expression >2sigma(I)
_cod_data_source_file c5dt02387d2.cif
_cod_data_source_block CoCl4-6
_cod_depositor_comments
;
The following automatic conversions were performed:

'_symmetry_cell_setting' value 'Cubic' changed to 'cubic' according
to
/usr/data/users/saulius/crontab/automatic-downloads/rss-feeds/RSC/lib/dictionaries/cif_core.dic
dictionary named 'cif_core.dic' version 2.4.2 from 2011-04-26.

Automatic conversion script
Id: cif_fix_values 3271 2015-04-21 07:52:19Z andrius 

 Adding full bibliography for 7036040--7036051.cif.
;
_cod_original_sg_symbol_H-M P213
_cod_database_code 7036046

loop_
_symmetry_equiv_pos_as_xyz
'x, y, z'
'-x+1/2, -y, z+1/2'
'x+1/2, -y+1/2, -z'
'-x, y+1/2, -z+1/2'
'z, x, y'
'-z+1/2, -x, y+1/2'
'z+1/2, -x+1/2, -y'
'-z, x+1/2, -y+1/2'
'y, z, x'
'y+1/2, -z+1/2, -x'
'-y, z+1/2, -x+1/2'
'-y+1/2, -z, x+1/2'

loop_
_atom_site_label
_atom_site_type_symbol
_atom_site_fract_x
_atom_site_fract_y
_atom_site_fract_z
_atom_site_U_iso_or_equiv
_atom_site_adp_type
_atom_site_occupancy
_atom_site_symmetry_multiplicity
_atom_site_calc_flag
_atom_site_refinement_flags
N1 N -0.03654(12) -0.71780(12) -0.23285(11) 0.0354(4) Uani 1 1 d .
C1 C 0.04717(15) -0.76644(15) -0.20548(14) 0.0378(4) Uani 1 1 d .
H1B H 0.0561 -0.7592 -0.1425 0.045 Uiso 1 1 calc R
H1C H 0.0401 -0.8290 -0.2174 0.045 Uiso 1 1 calc R
C2 C 0.12721(13) -0.73273(13) -0.25401(13) 0.0311(4) Uani 1 1 d .
C3 C -0.1851(2) -0.76190(18) -0.0425(2) 0.0590(7) Uani 1 1 d .
H3A H -0.2057 -0.8102 -0.0106 0.071 Uiso 1 1 calc R
C4 C 0.17032(13) -0.65722(13) -0.22259(13) 0.0313(4) Uani 1 1 d .
C5 C 0.13771(16) -0.60805(17) -0.14231(15) 0.0438(5) Uani 1 1 d .
H5A H 0.1408 -0.5457 -0.1531 0.066 Uiso 1 1 calc R
H5B H 0.1739 -0.6227 -0.0924 0.066 Uiso 1 1 calc R
H5C H 0.0777 -0.6245 -0.1304 0.066 Uiso 1 1 calc R
C6 C -0.09772(14) -0.70343(15) -0.15856(15) 0.0382(5) Uani 1 1 d .
C7 C -0.1185(2) -0.61963(18) -0.13301(19) 0.0607(8) Uani 1 1 d .
H7A H -0.0950 -0.5712 -0.1625 0.073 Uiso 1 1 calc R
C8 C -0.21132(19) -0.6785(2) -0.01797(19) 0.0592(7) Uani 1 1 d .
C9 C -0.12914(18) -0.77603(17) -0.11316(18) 0.0512(6) Uani 1 1 d .
H9A H -0.1131 -0.8329 -0.1297 0.061 Uiso 1 1 calc R
C10 C -0.1761(2) -0.6077(2) -0.0615(2) 0.0748(10) Uani 1 1 d .
H10A H -0.1905 -0.5508 -0.0434 0.090 Uiso 1 1 calc R
C11 C -0.2746(3) -0.6647(3) 0.0585(2) 0.0910(12) Uani 1 1 d .
H11A H -0.2893 -0.7208 0.0841 0.137 Uiso 1 1 calc R
H11B H -0.3273 -0.6366 0.0374 0.137 Uiso 1 1 calc R
H11C H -0.2471 -0.6281 0.1023 0.137 Uiso 1 1 calc R
Co1 Co -0.039777(18) -1.039777(18) -0.039777(18) 0.03667(13) Uani 1 3 d S
Cl1 Cl 0.04457(6) -0.95543(6) 0.04457(6) 0.1258(8) Uani 1 3 d S
Cl2 Cl -0.00888(5) -1.01801(4) -0.18626(4) 0.05059(16) Uani 1 1 d .
Cl3 Cl -0.15275(4) -0.84725(4) -0.34725(4) 0.0403(2) Uani 1 3 d S

loop_
_atom_site_aniso_label
_atom_site_aniso_U_11
_atom_site_aniso_U_22
_atom_site_aniso_U_33
_atom_site_aniso_U_23
_atom_site_aniso_U_13
_atom_site_aniso_U_12
N1 0.0315(8) 0.0419(9) 0.0329(8) 0.0016(7) 0.0003(7) -0.0030(8)
C1 0.0366(11) 0.0392(11) 0.0377(11) 0.0055(8) 0.0042(9) -0.0012(9)
C2 0.0301(10) 0.0318(10) 0.0313(10) 0.0035(8) -0.0015(7) 0.0013(8)
C3 0.0671(17) 0.0519(14) 0.0581(15) -0.0003(13) 0.0253(14) -0.0175(13)
C4 0.0323(10) 0.0325(10) 0.0291(9) -0.0001(8) -0.0024(8) 0.0022(8)
C5 0.0446(13) 0.0513(13) 0.0355(12) -0.0085(10) 0.0058(10) -0.0013(10)
C6 0.0345(10) 0.0430(12) 0.0370(11) 0.0009(9) 0.0054(9) -0.0039(9)
C7 0.0788(19) 0.0420(14) 0.0614(17) 0.0137(12) 0.0317(15) 0.0080(13)
C8 0.0593(16) 0.0659(17) 0.0524(15) 0.0060(13) 0.0235(13) 0.0055(13)
C9 0.0589(16) 0.0409(13) 0.0536(14) -0.0019(11) 0.0159(12) -0.0126(11)
C10 0.101(3) 0.0466(14) 0.076(2) 0.0092(14) 0.0448(19) 0.0204(16)
C11 0.101(3) 0.092(3) 0.080(2) 0.003(2) 0.053(2) 0.009(2)
Co1 0.03667(13) 0.03667(13) 0.03667(13) -0.00146(11) -0.00146(11) -0.00146(11)
Cl1 0.1258(8) 0.1258(8) 0.1258(8) -0.0460(6) -0.0460(6) -0.0460(6)
Cl2 0.0638(4) 0.0459(3) 0.0420(3) 0.0027(2) 0.0125(3) -0.0034(3)
Cl3 0.0403(2) 0.0403(2) 0.0403(2) 0.0046(2) -0.0046(2) -0.0046(2)

loop_
_atom_type_symbol
_atom_type_description
_atom_type_scat_dispersion_real
_atom_type_scat_dispersion_imag
_atom_type_scat_source
C C 0.0033 0.0016 'International Tables Vol C Tables 4.2.6.8 and 6.1.1.4'
H H 0.0000 0.0000 'International Tables Vol C Tables 4.2.6.8 and 6.1.1.4'
Cl Cl 0.1484 0.1585 'International Tables Vol C Tables 4.2.6.8 and 6.1.1.4'
Co Co 0.3494 0.9721 'International Tables Vol C Tables 4.2.6.8 and 6.1.1.4'
N N 0.0061 0.0033 'International Tables Vol C Tables 4.2.6.8 and 6.1.1.4'

loop_
_geom_angle_atom_site_label_1
_geom_angle_atom_site_label_2
_geom_angle_atom_site_label_3
_geom_angle
_geom_angle_site_symmetry_1
_geom_angle_site_symmetry_3
C6 N1 C1 112.75(16) . .
C2 C1 N1 111.89(16) . .
C2 C1 H1B 109.2 . .
N1 C1 H1B 109.2 . .
C2 C1 H1C 109.2 . .
N1 C1 H1C 109.2 . .
H1B C1 H1C 107.9 . .
C4 C2 C4 121.3(2) . 12_444
C4 C2 C1 119.09(18) . .
C4 C2 C1 119.63(19) 12_444 .
C8 C3 C9 121.9(2) . .
C8 C3 H3A 119.1 . .
C9 C3 H3A 119.1 . .
C2 C4 C2 118.7(2) . 7_544
C2 C4 C5 121.62(19) . .
C2 C4 C5 119.67(19) 7_544 .
C4 C5 H5A 109.5 . .
C4 C5 H5B 109.5 . .
H5A C5 H5B 109.5 . .
C4 C5 H5C 109.5 . .
H5A C5 H5C 109.5 . .
H5B C5 H5C 109.5 . .
C7 C6 C9 121.3(2) . .
C7 C6 N1 120.0(2) . .
C9 C6 N1 118.6(2) . .
C6 C7 C10 118.9(2) . .
C6 C7 H7A 120.6 . .
C10 C7 H7A 120.6 . .
C10 C8 C3 118.5(2) . .
C10 C8 C11 120.5(3) . .
C3 C8 C11 120.9(3) . .
C6 C9 C3 118.3(2) . .
C6 C9 H9A 120.9 . .
C3 C9 H9A 120.9 . .
C8 C10 C7 121.0(3) . .
C8 C10 H10A 119.5 . .
C7 C10 H10A 119.5 . .
C8 C11 H11A 109.5 . .
C8 C11 H11B 109.5 . .
H11A C11 H11B 109.5 . .
C8 C11 H11C 109.5 . .
H11A C11 H11C 109.5 . .
H11B C11 H11C 109.5 . .
Cl1 Co1 Cl2 110.98(2) . 9_645
Cl1 Co1 Cl2 110.98(2) . .
Cl2 Co1 Cl2 107.92(2) 9_645 .
Cl1 Co1 Cl2 110.98(2) . 5_546
Cl2 Co1 Cl2 107.92(2) 9_645 5_546
Cl2 Co1 Cl2 107.92(2) . 5_546

loop_
_geom_bond_atom_site_label_1
_geom_bond_atom_site_label_2
_geom_bond_distance
_geom_bond_site_symmetry_2
N1 C6 1.474(3) .
N1 C1 1.524(3) .
C1 C2 1.507(3) .
C1 H1B 0.9700 .
C1 H1C 0.9700 .
C2 C4 1.400(3) .
C2 C4 1.407(3) 12_444
C3 C8 1.376(4) .
C3 C9 1.383(3) .
C3 H3A 0.9300 .
C4 C2 1.407(3) 7_544
C4 C5 1.509(3) .
C5 H5A 0.9600 .
C5 H5B 0.9600 .
C5 H5C 0.9600 .
C6 C7 1.364(4) .
C6 C9 1.382(3) .
C7 C10 1.402(4) .
C7 H7A 0.9300 .
C8 C10 1.367(4) .
C8 C11 1.517(4) .
C9 H9A 0.9300 .
C10 H10A 0.9300 .
C11 H11A 0.9600 .
C11 H11B 0.9600 .
C11 H11C 0.9600 .
Co1 Cl1 2.2130(16) .
Co1 Cl2 2.2915(6) 9_645
Co1 Cl2 2.2915(6) .
Co1 Cl2 2.2915(6) 5_546

loop_
_geom_torsion_atom_site_label_1
_geom_torsion_atom_site_label_2
_geom_torsion_atom_site_label_3
_geom_torsion_atom_site_label_4
_geom_torsion
_geom_torsion_site_symmetry_1
_geom_torsion_site_symmetry_4
C6 N1 C1 C2 -143.07(18) . .
N1 C1 C2 C4 83.2(2) . .
N1 C1 C2 C4 -96.8(2) . 12_444
C4 C2 C4 C2 -1.2(4) 12_444 7_544
C1 C2 C4 C2 178.77(13) . 7_544
C4 C2 C4 C5 179.01(14) 12_444 .
C1 C2 C4 C5 -1.0(3) . .
C1 N1 C6 C7 117.8(3) . .
C1 N1 C6 C9 -58.8(3) . .
C9 C6 C7 C10 -2.8(5) . .
N1 C6 C7 C10 -179.3(3) . .
C9 C3 C8 C10 -4.4(5) . .
C9 C3 C8 C11 178.5(3) . .
C7 C6 C9 C3 2.2(4) . .
N1 C6 C9 C3 178.7(2) . .
C8 C3 C9 C6 1.4(5) . .
C3 C8 C10 C7 3.7(5) . .
C11 C8 C10 C7 -179.1(4) . .
C6 C7 C10 C8 -0.2(6) . .
